data_1557782
loop_
_publ_author_name
'Butts, Craig P.'
'Eberson, Lennart'
'Hartshorn, Michael P.'
'Persson, Ola'
'Robinson, Ward T.'

_publ_section_title
;
 Photochemical Nitration by Tetranitromethane. Part XXII. Adducts as
 Precursors of Nitro Substitution Products from the Photolysis of
 1-Methoxynaphthalene--Tetranitromethane, Dehydrodimer Formation and the
 Regiochemistry of Trinitromethanide Ion Attack on the Radical Cation of
 1-Methoxynaphthalene
;
_journal_name_full 'Acta Chemica Scandinavica'
_journal_page_first 253
_journal_page_last 264
_journal_paper_doi 10.3891/acta.chem.scand.49-0253
_journal_volume 49
_journal_year 1995
_chemical_formula_sum 'C22 H18 O2'
_chemical_formula_weight 314.36
_chemical_name_common
;
4,4'-Dimethoxy-1,1'-binaphthalene
;
_space_group_IT_number 15
_space_group_name_Hall '-C 2yc'
_space_group_name_H-M_alt 'C 1 2/c 1'
_symmetry_cell_setting monoclinic
_symmetry_Int_Tables_number 15
_symmetry_space_group_name_Hall '-C 2yc'
_symmetry_space_group_name_H-M 'C 1 2/c 1'
_cell_angle_alpha 90.
_cell_angle_beta 107.91(2)
_cell_angle_gamma 90.
_cell_formula_units_Z 4
_cell_length_a 25.902(7)
_cell_length_b 6.463(2)
_cell_length_c 9.572(3)
_cell_volume 1524.7(8)
_diffrn_ambient_temperature 132
_diffrn_radiation_probe x-ray
_diffrn_radiation_type MoK\a
_diffrn_radiation_wavelength 0.71069
_exptl_absorpt_coefficient_mu 0.086
_exptl_crystal_density_diffrn 1.369
_refine_ls_number_reflns 435
_refine_ls_R_factor_gt 0.041
_refine_ls_wR_factor_ref 0.093
_cod_data_source_file Acta-Chem-Scand-1995-49-253-2.cif
_cod_data_source_block 2
_cod_original_sg_symbol_H-M 'C 2/c'
_cod_database_code 1557782

loop_
_space_group_symop_id
_space_group_symop_operation_xyz
1 x,y,z
2 -x,y,1/2-z
3 -x,-y,-z
4 x,-y,1/2+z
5 1/2+x,1/2+y,z
6 1/2-x,1/2+y,1/2-z
7 1/2-x,1/2-y,-z
8 1/2+x,1/2-y,1/2+z

loop_
_atom_site_label
_atom_site_type_symbol
_atom_site_thermal_displace_type
_atom_site_fract_x
_atom_site_fract_y
_atom_site_fract_z
_atom_site_occupancy
_atom_site_U_iso_or_equiv
_atom_site_calc_flag
_atom_site_refinement_flags
_atom_site_disorder_assembly
_atom_site_disorder_group
O1 O Uiso 0.19570(10) 0.0839(4) 0.3115(3) 1.000 0.0230(10) . . . .
C1 C Uiso 0.14080(10) 0.0836(6) 0.2892(4) 1.000 0.0160(10) . . . .
C2 C Uiso 0.10600(10) -0.0627(6) 0.2117(4) 1.000 0.0200(10) . . . .
C3 C Uiso 0.05030(10) -0.0455(5) 0.1972(4) 1.000 0.0200(10) . . . .
C4 C Uiso 0.02950(10) 0.1110(5) 0.2569(4) 1.000 0.0150(10) . . . .
C5 C Uiso 0.04790(10) 0.4344(6) 0.4047(4) 1.000 0.0180(10) . . . .
C6 C Uiso 0.08290(10) 0.5824(6) 0.4812(4) 1.000 0.0220(10) . . . .
C7 C Uiso 0.13810(10) 0.5691(6) 0.4934(4) 1.000 0.0210(10) . . . .
C8 C Uiso 0.15690(10) 0.4100(6) 0.4311(4) 1.000 0.0180(10) . . . .
C9 C Uiso 0.06550(10) 0.2659(5) 0.3369(4) 1.000 0.0150(10) . . . .
C10 C Uiso 0.12180(10) 0.2517(5) 0.3523(4) 1.000 0.0150(10) . . . .
C11 C Uiso 0.21660(10) -0.0818(6) 0.2466(5) 1.000 0.0290(10) . . . .

loop_
_atom_type_symbol
_atom_type_description
_atom_type_scat_dispersion_real
_atom_type_scat_dispersion_imag
_atom_type_scat_source
C C 0.0033 0.0016 ' International Tables Vol C Tables 4.2.6.8 and 6.1.1.4'
O O 0.0106 0.0060 ' International Tables Vol C Tables 4.2.6.8 and 6.1.1.4'

loop_
_geom_angle_atom_site_label_1
_geom_angle_atom_site_label_2
_geom_angle_atom_site_label_3
_geom_angle
_geom_angle_site_symmetry_1
_geom_angle_site_symmetry_2
_geom_angle_site_symmetry_3
_geom_angle_publ_flag
C1 O1 C11 116.5(3) . . . yes
O1 C1 C2 124.6(3) . . . yes
O1 C1 C10 114.6(3) . . . yes
C2 C1 C10 120.8(3) . . . no
C1 C2 C3 119.1(3) . . . no
C2 C3 C4 123.1(3) . . . no
C3 C4 C9 118.3(3) . . . no
C3 C4 C4 119.5(3) . . 2_555 no
C4 C4 C9 122.1(3) 2_555 . . no
C6 C5 C9 122.1(3) . . . no
C5 C6 C7 119.6(3) . . . no
C6 C7 C8 120.4(3) . . . no
C7 C8 C10 121.5(3) . . . no
C4 C9 C5 122.7(3) . . . no
C4 C9 C10 119.5(3) . . . no
C5 C9 C10 117.9(3) . . . no
C1 C10 C8 122.3(3) . . . no
C1 C10 C9 119.3(3) . . . no
C8 C10 C9 118.5(3) . . . no

loop_
_geom_bond_atom_site_label_1
_geom_bond_atom_site_label_2
_geom_bond_distance
_geom_bond_site_symmetry_1
_geom_bond_site_symmetry_2
_geom_bond_publ_flag
O1 C1 1.372(4) . . yes
O1 C11 1.426(5) . . yes
C1 C2 1.359(5) . . no
C1 C10 1.404(5) . . no
C2 C3 1.411(4) . . no
C3 C4 1.353(5) . . no
C4 C9 1.421(5) . . no
C4 C4 1.493(4) . 2_555 no
C5 C6 1.366(5) . . no
C5 C9 1.413(5) . . no
C6 C7 1.401(4) . . no
C7 C8 1.352(5) . . no
C8 C10 1.421(5) . . no
C9 C10 1.423(4) . . no

loop_
_geom_torsion_atom_site_label_1
_geom_torsion_atom_site_label_2
_geom_torsion_atom_site_label_3
_geom_torsion_atom_site_label_4
_geom_torsion
_geom_torsion_site_symmetry_1
_geom_torsion_site_symmetry_2
_geom_torsion_site_symmetry_3
_geom_torsion_site_symmetry_4
_geom_torsion_publ_flag
C11 O1 C1 C2 0.5(5) . . . . no
C11 O1 C1 C10 -178.7(3) . . . . no
O1 C1 C2 C3 179.8(3) . . . . no
C10 C1 C2 C3 -1.0(6) . . . . no
O1 C1 C10 C8 0.8(5) . . . . no
O1 C1 C10 C9 -179.5(3) . . . . no
C2 C1 C10 C8 -178.5(4) . . . . no
C2 C1 C10 C9 1.2(5) . . . . no
C1 C2 C3 C4 0.1(6) . . . . no
C2 C3 C4 C9 0.5(5) . . . . no
C2 C3 C4 C4 -176.7(3) . . . 2_555 no
C3 C4 C9 C5 -179.3(3) . . . . no
C3 C4 C9 C10 -0.3(5) . . . . no
C4 C4 C9 C5 -2.2(5) 2_555 . . . no
C4 C4 C9 C10 176.8(3) 2_555 . . . no
C3 C4 C4 C3 61.5(5) . . 2_555 2_555 no
C3 C4 C4 C9 -115.6(4) . . 2_555 2_555 no
C9 C4 C4 C3 -115.6(4) . . 2_555 2_555 no
C9 C4 C4 C9 67.4(5) . . 2_555 2_555 no
C9 C5 C6 C7 0.2(6) . . . . no
C6 C5 C9 C4 -179.9(4) . . . . no
C6 C5 C9 C10 1.0(5) . . . . no
C5 C6 C7 C8 -0.6(6) . . . . no
C6 C7 C8 C10 -0.3(6) . . . . no
C7 C8 C10 C1 -178.9(4) . . . . no
C7 C8 C10 C9 1.4(5) . . . . no
C4 C9 C10 C1 -0.6(5) . . . . no
C4 C9 C10 C8 179.2(3) . . . . no
C5 C9 C10 C1 178.5(3) . . . . no
C5 C9 C10 C8 -1.7(5) . . . . no
